data_7017439
loop_
_publ_author_name
'Taouss, Christina'
'Jones, Peter G.'

_publ_section_title
;
 Halogenation of (phosphine chalcogenide)gold(i) halides; some unexpected
 products.
;
_journal_issue 44
_journal_name_full 'Dalton transactions (Cambridge, England : 2003)'
_journal_page_first 11687
_journal_page_last 11689
_journal_paper_doi 10.1039/c1dt11476j
_journal_volume 40
_journal_year 2011
_chemical_formula_sum 'C30.5 H25 Au Br5 Cl P2 S'
_chemical_formula_weight 1117.47
_chemical_name_systematic
;
?
;
_space_group_IT_number 2
_symmetry_cell_setting triclinic
_symmetry_space_group_name_Hall '-P 1'
_symmetry_space_group_name_H-M 'P -1'
_atom_sites_solution_hydrogens geom
_atom_sites_solution_primary direct
_atom_sites_solution_secondary difmap
_audit_creation_method SHELXL-97
_cell_angle_alpha 117.927(15)
_cell_angle_beta 94.835(12)
_cell_angle_gamma 108.542(15)
_cell_formula_units_Z 4
_cell_length_a 14.948(2)
_cell_length_b 16.397(3)
_cell_length_c 16.986(3)
_cell_measurement_reflns_used 7431
_cell_measurement_temperature 100(2)
_cell_measurement_theta_max 29.3239
_cell_measurement_theta_min 2.2349
_cell_volume 3349.6(12)
_computing_cell_refinement
;
CrysAlisPro, Oxford Diffraction Ltd.,
Version 1.171.33.55 (release 05-01-2010 CrysAlis171 .NET)
(compiled Jan 5 2010,16:28:46)
;
_computing_data_collection
;
CrysAlisPro, Oxford Diffraction Ltd.,
Version 1.171.33.55 (release 05-01-2010 CrysAlis171 .NET)
(compiled Jan 5 2010,16:28:46)
;
_computing_data_reduction
;
CrysAlisPro, Oxford Diffraction Ltd.,
Version 1.171.33.55 (release 05-01-2010 CrysAlis171 .NET)
(compiled Jan 5 2010,16:28:46)
;
_computing_molecular_graphics 'Bruker XP'
_computing_publication_material SHELXL-97
_computing_structure_refinement 'SHELXL-97 (Sheldrick, 1997)'
_computing_structure_solution 'SHELXS-97 (Sheldrick, 1990)'
_diffrn_ambient_temperature 100(2)
_diffrn_detector_area_resol_mean 16.1419
_diffrn_measured_fraction_theta_full 0.999
_diffrn_measured_fraction_theta_max 0.999
_diffrn_measurement_device_type 'Xcalibur, Eos'
_diffrn_measurement_method '\w scans'
_diffrn_radiation_monochromator graphite
_diffrn_radiation_source 'fine-focus sealed tube'
_diffrn_radiation_type MoK\a
_diffrn_radiation_wavelength 0.71073
_diffrn_reflns_av_R_equivalents 0.2035
_diffrn_reflns_av_sigmaI/netI 0.3430
_diffrn_reflns_limit_h_max 17
_diffrn_reflns_limit_h_min -17
_diffrn_reflns_limit_k_max 19
_diffrn_reflns_limit_k_min -19
_diffrn_reflns_limit_l_max 20
_diffrn_reflns_limit_l_min -20
_diffrn_reflns_number 94741
_diffrn_reflns_theta_full 25.03
_diffrn_reflns_theta_max 25.03
_diffrn_reflns_theta_min 2.24
_exptl_absorpt_coefficient_mu 10.616
_exptl_absorpt_correction_T_max 1.00000
_exptl_absorpt_correction_T_min 0.30665
_exptl_absorpt_correction_type multi-scan
_exptl_absorpt_process_details
;
CrysAlisPro, Oxford Diffraction Ltd.,
Version 1.171.33.55 (release 05-01-2010 CrysAlis171 .NET)
(compiled Jan 5 2010,16:28:46)
;
_exptl_crystal_colour red
_exptl_crystal_density_diffrn 2.216
_exptl_crystal_density_method 'not measured'
_exptl_crystal_description rhomb
_exptl_crystal_F_000 2100
_exptl_crystal_size_max 0.15
_exptl_crystal_size_mid 0.10
_exptl_crystal_size_min 0.04
_refine_diff_density_max 1.840
_refine_diff_density_min -1.331
_refine_diff_density_rms 0.177
_refine_ls_extinction_method none
_refine_ls_goodness_of_fit_ref 0.605
_refine_ls_hydrogen_treatment riding
_refine_ls_matrix_type full
_refine_ls_number_parameters 425
_refine_ls_number_reflns 11848
_refine_ls_number_restraints 0
_refine_ls_restrained_S_all 0.605
_refine_ls_R_factor_all 0.1457
_refine_ls_R_factor_gt 0.0467
_refine_ls_shift/su_max 0.002
_refine_ls_shift/su_mean 0.000
_refine_ls_structure_factor_coef Fsqd
_refine_ls_weighting_details 'calc w=1/[\s^2^(Fo^2^)+(0.0172P)^2^+0.0000P] where P=(Fo^2^+2Fc^2^)/3'
_refine_ls_weighting_scheme calc
_refine_ls_wR_factor_gt 0.0643
_refine_ls_wR_factor_ref 0.0726
_reflns_number_gt 4224
_reflns_number_total 11848
_reflns_threshold_expression >2sigma(I)
_cod_data_source_file c1dt11476j.txt
_cod_data_source_block vietnam
_cod_original_cell_volume 3349.6(10)
_cod_original_formula_sum 'C30.50 H25 Au Br5 Cl P2 S'
_cod_database_code 7017439

loop_
_symmetry_equiv_pos_as_xyz
'x, y, z'
'-x, -y, -z'

loop_
_atom_site_label
_atom_site_type_symbol
_atom_site_fract_x
_atom_site_fract_y
_atom_site_fract_z
_atom_site_U_iso_or_equiv
_atom_site_adp_type
_atom_site_occupancy
_atom_site_symmetry_multiplicity
_atom_site_calc_flag
_atom_site_refinement_flags
Au1 Au 0.62859(4) 0.30543(4) 0.32401(4) 0.02476(16) Uani 1 1 d .
Au2 Au 0.65892(4) 0.30883(4) 0.78433(4) 0.03045(17) Uani 1 1 d .
Br1 Br -0.02253(10) 0.14541(10) 0.11353(9) 0.0294(4) Uani 1 1 d .
Br2 Br 0.96253(10) 1.12777(10) 0.62814(9) 0.0289(4) Uani 1 1 d .
Br3 Br 0.56757(10) 0.32453(10) 0.19960(9) 0.0308(4) Uani 1 1 d .
Br4 Br 0.46578(10) 0.18584(11) 0.29402(9) 0.0378(4) Uani 1 1 d .
Br5 Br 0.68491(10) 0.29315(10) 0.45390(9) 0.0318(4) Uani 1 1 d .
Br6 Br 0.79332(10) 0.42048(10) 0.35090(10) 0.0390(4) Uani 1 1 d .
Br7 Br 0.68057(11) 0.38801(10) 0.69466(9) 0.0389(4) Uani 1 1 d .
Br8 Br 0.51342(10) 0.34154(10) 0.80964(9) 0.0370(4) Uani 1 1 d .
Br9 Br 0.63072(12) 0.21561(12) 0.86224(10) 0.0522(5) Uani 1 1 d .
Br10 Br 0.80985(10) 0.28672(11) 0.76727(9) 0.0405(4) Uani 1 1 d .
P1' P 0.8274(2) 0.7373(3) 0.4029(2) 0.0219(9) Uani 1 1 d .
P1 P 0.2378(3) 0.0688(3) -0.0629(2) 0.0245(10) Uani 1 1 d .
P2' P 0.7523(2) 0.8984(3) 0.5315(2) 0.0223(9) Uani 1 1 d .
P2 P 0.1916(3) 0.2485(3) 0.0789(2) 0.0243(10) Uani 1 1 d .
S1 S 0.1270(2) 0.0889(2) 0.0050(2) 0.0189(9) Uani 1 1 d .
S2 S 0.8760(2) 0.8960(2) 0.4789(2) 0.0206(9) Uani 1 1 d .
C11' C 0.7104(8) 0.6960(9) 0.4263(7) 0.019(3) Uiso 1 1 d .
C11 C 0.3278(8) 0.1977(8) -0.0096(7) 0.019(3) Uiso 1 1 d .
C12' C 0.6783(8) 0.7677(8) 0.4764(7) 0.015(3) Uiso 1 1 d .
C12 C 0.3074(8) 0.2735(8) 0.0529(7) 0.015(3) Uiso 1 1 d .
C13 C 0.3757(8) 0.3756(9) 0.0968(7) 0.021(3) Uiso 1 1 d .
H13 H 0.3621 0.4289 0.1417 0.025 Uiso 1 1 calc R
C13' C 0.5823(9) 0.7355(9) 0.4876(8) 0.030(4) Uiso 1 1 d .
H13' H 0.5573 0.7840 0.5219 0.036 Uiso 1 1 calc R
C14 C 0.4635(8) 0.3953(9) 0.0721(7) 0.020(3) Uiso 1 1 d .
H14 H 0.5111 0.4626 0.1003 0.024 Uiso 1 1 calc R
C14' C 0.5265(9) 0.6357(9) 0.4492(7) 0.022(3) Uiso 1 1 d .
H14' H 0.4620 0.6147 0.4556 0.026 Uiso 1 1 calc R
C15 C 0.4801(9) 0.3155(9) 0.0061(7) 0.021(3) Uiso 1 1 d .
H15 H 0.5398 0.3293 -0.0106 0.025 Uiso 1 1 calc R
C15' C 0.5629(8) 0.5636(8) 0.4005(7) 0.013(3) Uiso 1 1 d .
H15' H 0.5238 0.4942 0.3760 0.016 Uiso 1 1 calc R
C16' C 0.6565(8) 0.5924(9) 0.3872(7) 0.027(3) Uiso 1 1 d .
H16' H 0.6820 0.5442 0.3535 0.032 Uiso 1 1 calc R
C16 C 0.4125(8) 0.2159(9) -0.0368(8) 0.024(3) Uiso 1 1 d .
H16 H 0.4244 0.1622 -0.0833 0.029 Uiso 1 1 calc R
C21 C 0.1970(9) 0.0163(8) -0.1869(8) 0.019(3) Uiso 1 1 d .
C21' C 0.7957(8) 0.6804(9) 0.2803(8) 0.021(3) Uiso 1 1 d .
C22' C 0.7839(8) 0.5832(8) 0.2262(7) 0.020(3) Uiso 1 1 d .
H22' H 0.8059 0.5509 0.2529 0.024 Uiso 1 1 calc R
C22 C 0.2460(9) -0.0359(9) -0.2434(8) 0.034(4) Uiso 1 1 d .
H22 H 0.2975 -0.0461 -0.2179 0.040 Uiso 1 1 calc R
C23 C 0.2179(9) -0.0730(9) -0.3384(9) 0.043(4) Uiso 1 1 d .
H23 H 0.2485 -0.1106 -0.3792 0.051 Uiso 1 1 calc R
C23' C 0.7388(8) 0.5303(9) 0.1301(7) 0.020(3) Uiso 1 1 d .
H23' H 0.7266 0.4611 0.0914 0.024 Uiso 1 1 calc R
C24 C 0.1438(8) -0.0533(8) -0.3713(8) 0.026(3) Uiso 1 1 d .
H24 H 0.1256 -0.0766 -0.4354 0.032 Uiso 1 1 calc R
C24' C 0.7133(8) 0.5807(9) 0.0945(8) 0.030(4) Uiso 1 1 d .
H24' H 0.6865 0.5465 0.0293 0.036 Uiso 1 1 calc R
C25' C 0.7241(8) 0.6782(9) 0.1475(8) 0.028(4) Uiso 1 1 d .
H25' H 0.7031 0.7098 0.1195 0.033 Uiso 1 1 calc R
C25 C 0.0968(8) -0.0031(8) -0.3166(7) 0.020(3) Uiso 1 1 d .
H25 H 0.0457 0.0075 -0.3422 0.024 Uiso 1 1 calc R
C26' C 0.7664(8) 0.7314(9) 0.2434(8) 0.026(3) Uiso 1 1 d .
H26' H 0.7749 0.7995 0.2819 0.032 Uiso 1 1 calc R
C26 C 0.1233(8) 0.0331(8) -0.2228(8) 0.025(3) Uiso 1 1 d .
H26 H 0.0910 0.0694 -0.1833 0.030 Uiso 1 1 calc R
C31' C 0.9092(8) 0.7005(8) 0.4460(8) 0.016(3) Uiso 1 1 d .
C31 C 0.2921(8) -0.0028(9) -0.0395(8) 0.016(3) Uiso 1 1 d .
C32' C 0.9067(9) 0.7041(8) 0.5291(8) 0.023(3) Uiso 1 1 d .
H32' H 0.8581 0.7198 0.5585 0.028 Uiso 1 1 calc R
C32 C 0.3710(8) 0.0461(9) 0.0402(7) 0.022(3) Uiso 1 1 d .
H32 H 0.3946 0.1168 0.0825 0.027 Uiso 1 1 calc R
C33 C 0.4140(9) -0.0098(9) 0.0562(8) 0.031(4) Uiso 1 1 d .
H33 H 0.4648 0.0218 0.1115 0.037 Uiso 1 1 calc R
C33' C 0.9760(9) 0.6846(8) 0.5683(8) 0.026(3) Uiso 1 1 d .
H33' H 0.9751 0.6873 0.6253 0.032 Uiso 1 1 calc R
C34 C 0.3843(8) -0.1081(9) -0.0058(8) 0.025(3) Uiso 1 1 d .
H34 H 0.4173 -0.1437 0.0061 0.030 Uiso 1 1 calc R
C34' C 1.0448(9) 0.6617(9) 0.5267(8) 0.041(4) Uiso 1 1 d .
H34' H 1.0923 0.6491 0.5548 0.049 Uiso 1 1 calc R
C35' C 1.0465(9) 0.6564(9) 0.4425(8) 0.030(4) Uiso 1 1 d .
H35' H 1.0945 0.6397 0.4126 0.036 Uiso 1 1 calc R
C35 C 0.3100(8) -0.1601(9) -0.0844(8) 0.028(3) Uiso 1 1 d .
H35 H 0.2897 -0.2305 -0.1260 0.034 Uiso 1 1 calc R
C36' C 0.9790(8) 0.6753(8) 0.4043(8) 0.024(3) Uiso 1 1 d .
H36' H 0.9797 0.6712 0.3467 0.029 Uiso 1 1 calc R
C36 C 0.2648(8) -0.1063(8) -0.1017(8) 0.023(3) Uiso 1 1 d .
H36 H 0.2137 -0.1404 -0.1574 0.027 Uiso 1 1 calc R
C41 C 0.1251(8) 0.2959(9) 0.0290(7) 0.017(3) Uiso 1 1 d .
C41' C 0.7816(8) 0.9505(8) 0.6541(7) 0.015(3) Uiso 1 1 d .
C42' C 0.7369(8) 1.0048(8) 0.7103(7) 0.017(3) Uiso 1 1 d .
H42' H 0.6906 1.0206 0.6847 0.021 Uiso 1 1 calc R
C42 C 0.0464(9) 0.2273(9) -0.0528(8) 0.031(4) Uiso 1 1 d .
H42 H 0.0207 0.1567 -0.0768 0.038 Uiso 1 1 calc R
C43 C 0.0086(9) 0.2664(9) -0.0958(8) 0.026(3) Uiso 1 1 d .
H43 H -0.0426 0.2219 -0.1523 0.032 Uiso 1 1 calc R
C43' C 0.7568(8) 1.0379(8) 0.8039(7) 0.020(3) Uiso 1 1 d .
H43' H 0.7271 1.0786 0.8429 0.025 Uiso 1 1 calc R
C44 C 0.0433(8) 0.3690(9) -0.0590(8) 0.023(3) Uiso 1 1 d .
H44 H 0.0154 0.3943 -0.0900 0.028 Uiso 1 1 calc R
C44' C 0.8195(8) 1.0108(8) 0.8386(8) 0.016(3) Uiso 1 1 d .
H44' H 0.8323 1.0313 0.9023 0.020 Uiso 1 1 calc R
C45 C 0.1170(9) 0.4344(9) 0.0210(8) 0.029(4) Uiso 1 1 d .
H45 H 0.1407 0.5049 0.0453 0.035 Uiso 1 1 calc R
C45' C 0.8646(8) 0.9549(8) 0.7840(8) 0.024(3) Uiso 1 1 d .
H45' H 0.9081 0.9365 0.8097 0.029 Uiso 1 1 calc R
C46 C 0.1580(9) 0.3980(9) 0.0676(8) 0.032(4) Uiso 1 1 d .
H46 H 0.2077 0.4433 0.1250 0.038 Uiso 1 1 calc R
C46' C 0.8471(8) 0.9248(8) 0.6913(8) 0.027(3) Uiso 1 1 d .
H46' H 0.8794 0.8869 0.6533 0.032 Uiso 1 1 calc R
C51 C 0.2181(9) 0.3117(9) 0.2038(8) 0.025(3) Uiso 1 1 d .
C51' C 0.6894(8) 0.9561(9) 0.4970(8) 0.017(3) Uiso 1 1 d .
C52' C 0.6143(8) 0.8956(9) 0.4138(8) 0.030(4) Uiso 1 1 d .
H52' H 0.5987 0.8253 0.3776 0.036 Uiso 1 1 calc R
C52 C 0.1728(9) 0.3720(8) 0.2516(8) 0.025(3) Uiso 1 1 d .
H52 H 0.1217 0.3768 0.2191 0.030 Uiso 1 1 calc R
C53 C 0.2018(8) 0.4265(8) 0.3480(8) 0.024(3) Uiso 1 1 d .
H53 H 0.1746 0.4724 0.3830 0.029 Uiso 1 1 calc R
C53' C 0.5618(9) 0.9367(9) 0.3829(8) 0.028(4) Uiso 1 1 d .
H53' H 0.5116 0.8959 0.3257 0.034 Uiso 1 1 calc R
C54 C 0.2719(8) 0.4107(8) 0.3907(8) 0.024(3) Uiso 1 1 d .
H54 H 0.2914 0.4457 0.4565 0.029 Uiso 1 1 calc R
C54' C 0.5857(9) 1.0410(9) 0.4396(8) 0.033(4) Uiso 1 1 d .
H54' H 0.5494 1.0704 0.4213 0.039 Uiso 1 1 calc R
C55 C 0.3136(8) 0.3487(8) 0.3438(7) 0.021(3) Uiso 1 1 d .
H55 H 0.3605 0.3398 0.3767 0.025 Uiso 1 1 calc R
C55' C 0.6603(8) 1.1008(9) 0.5205(8) 0.023(3) Uiso 1 1 d .
H55' H 0.6764 1.1713 0.5567 0.027 Uiso 1 1 calc R
C56' C 0.7110(8) 1.0591(8) 0.5486(8) 0.020(3) Uiso 1 1 d .
H56' H 0.7625 1.1011 0.6049 0.024 Uiso 1 1 calc R
C56 C 0.2890(8) 0.2967(9) 0.2466(8) 0.027(3) Uiso 1 1 d .
H56 H 0.3192 0.2537 0.2122 0.032 Uiso 1 1 calc R
C99 C 1.0794(9) -0.3681(9) -0.1454(8) 0.033(4) Uiso 1 1 d .
H99A H 1.0447 -0.3226 -0.1306 0.040 Uiso 1 1 calc R
H99B H 1.1197 -0.3576 -0.1859 0.040 Uiso 1 1 calc R
Cl1 Cl 1.1601(3) -0.3317(3) -0.0394(3) 0.0678(14) Uani 1 1 d .
Cl2 Cl 0.9977(3) -0.4845(3) -0.2033(3) 0.0736(14) Uani 1 1 d .

loop_
_atom_site_aniso_label
_atom_site_aniso_U_11
_atom_site_aniso_U_22
_atom_site_aniso_U_33
_atom_site_aniso_U_23
_atom_site_aniso_U_13
_atom_site_aniso_U_12
Au1 0.0254(4) 0.0247(4) 0.0242(3) 0.0143(3) 0.0039(3) 0.0086(3)
Au2 0.0399(4) 0.0271(4) 0.0233(3) 0.0144(3) 0.0040(3) 0.0118(3)
Br1 0.0247(9) 0.0272(9) 0.0358(9) 0.0185(8) 0.0075(8) 0.0071(8)
Br2 0.0263(9) 0.0302(9) 0.0310(9) 0.0188(8) 0.0072(7) 0.0083(8)
Br3 0.0325(10) 0.0308(9) 0.0274(9) 0.0169(8) 0.0001(7) 0.0103(8)
Br4 0.0293(10) 0.0507(11) 0.0290(9) 0.0241(9) 0.0090(8) 0.0058(9)
Br5 0.0300(10) 0.0390(10) 0.0315(9) 0.0251(8) 0.0050(8) 0.0103(8)
Br6 0.0269(10) 0.0409(10) 0.0532(10) 0.0350(9) -0.0005(8) 0.0048(8)
Br7 0.0492(11) 0.0363(10) 0.0317(9) 0.0236(8) 0.0057(8) 0.0101(9)
Br8 0.0437(11) 0.0372(10) 0.0363(9) 0.0207(8) 0.0131(8) 0.0209(9)
Br9 0.0767(13) 0.0666(12) 0.0511(11) 0.0470(10) 0.0310(10) 0.0438(11)
Br10 0.0361(11) 0.0383(10) 0.0405(10) 0.0176(9) 0.0014(8) 0.0147(9)
P1' 0.020(2) 0.023(2) 0.023(2) 0.013(2) 0.0057(19) 0.0067(19)
P1 0.030(3) 0.028(2) 0.020(2) 0.013(2) 0.0097(19) 0.013(2)
P2' 0.024(2) 0.025(2) 0.019(2) 0.0119(19) 0.0054(18) 0.011(2)
P2 0.027(3) 0.028(2) 0.022(2) 0.015(2) 0.0068(19) 0.013(2)
S1 0.025(2) 0.018(2) 0.0194(19) 0.0110(18) 0.0063(17) 0.0134(18)
S2 0.020(2) 0.022(2) 0.023(2) 0.0133(18) 0.0049(17) 0.0102(18)
Cl1 0.069(3) 0.074(3) 0.073(3) 0.047(3) 0.027(3) 0.027(3)
Cl2 0.084(4) 0.049(3) 0.069(3) 0.017(3) 0.014(3) 0.028(3)

loop_
_atom_type_symbol
_atom_type_description
_atom_type_scat_dispersion_real
_atom_type_scat_dispersion_imag
_atom_type_scat_source
C C 0.0033 0.0016 'International Tables Vol C Tables 4.2.6.8 and 6.1.1.4'
H H 0.0000 0.0000 'International Tables Vol C Tables 4.2.6.8 and 6.1.1.4'
P P 0.1023 0.0942 'International Tables Vol C Tables 4.2.6.8 and 6.1.1.4'
S S 0.1246 0.1234 'International Tables Vol C Tables 4.2.6.8 and 6.1.1.4'
Br Br -0.2901 2.4595 'International Tables Vol C Tables 4.2.6.8 and 6.1.1.4'
Au Au -2.0133 8.8022 'International Tables Vol C Tables 4.2.6.8 and 6.1.1.4'
Cl Cl 0.1484 0.1585 'International Tables Vol C Tables 4.2.6.8 and 6.1.1.4'

loop_
_geom_angle_atom_site_label_1
_geom_angle_atom_site_label_2
_geom_angle_atom_site_label_3
_geom_angle
Br5 Au1 Br4 89.43(5)
Br5 Au1 Br3 176.46(6)
Br4 Au1 Br3 89.83(5)
Br5 Au1 Br6 90.42(5)
Br4 Au1 Br6 178.01(6)
Br3 Au1 Br6 90.44(5)
Br7 Au2 Br10 89.79(5)
Br7 Au2 Br9 175.15(6)
Br10 Au2 Br9 89.78(6)
Br7 Au2 Br8 89.89(5)
Br10 Au2 Br8 176.44(6)
Br9 Au2 Br8 90.84(5)
C31' P1' C21' 114.3(5)
C31' P1' C11' 110.1(5)
C21' P1' C11' 103.8(5)
C31' P1' S2 110.6(4)
C21' P1' S2 114.7(4)
C11' P1' S2 102.4(4)
C31 P1 C11 109.4(5)
C31 P1 C21 111.0(5)
C11 P1 C21 108.3(5)
C31 P1 S1 112.1(4)
C11 P1 S1 102.0(4)
C21 P1 S1 113.5(4)
C51' P2' C12' 109.6(6)
C51' P2' C41' 112.4(5)
C12' P2' C41' 107.9(5)
C51' P2' S2 112.2(4)
C12' P2' S2 101.2(4)
C41' P2' S2 112.9(4)
C12 P2 C51 106.8(5)
C12 P2 C41 106.4(5)
C51 P2 C41 113.6(6)
C12 P2 S1 101.8(4)
C51 P2 S1 116.2(4)
C41 P2 S1 110.8(4)
P2 S1 P1 95.90(17)
P2 S1 Br1 77.35(13)
P1 S1 Br1 173.22(16)
P1' S2 P2' 95.96(17)
P1' S2 Br2 167.63(16)
P2' S2 Br2 82.23(13)
C12' C11' C16' 124.1(11)
C12' C11' P1' 117.3(9)
C16' C11' P1' 118.5(9)
C12 C11 C16 121.9(11)
C12 C11 P1 118.7(9)
C16 C11 P1 119.4(9)
C11' C12' C13' 117.9(11)
C11' C12' P2' 122.5(9)
C13' C12' P2' 119.5(9)
C11 C12 C13 120.8(11)
C11 C12 P2 121.0(9)
C13 C12 P2 118.2(9)
C14 C13 C12 118.0(11)
C14' C13' C12' 120.1(12)
C15 C14 C13 119.1(11)
C13' C14' C15' 120.7(12)
C14 C15 C16 122.3(11)
C14' C15' C16' 120.7(11)
C11' C16' C15' 116.4(11)
C11 C16 C15 117.7(11)
C26 C21 C22 121.2(11)
C26 C21 P1 120.5(9)
C22 C21 P1 118.2(10)
C22' C21' C26' 122.0(11)
C22' C21' P1' 118.9(9)
C26' C21' P1' 118.0(9)
C21' C22' C23' 119.4(11)
C21 C22 C23 118.7(13)
C24 C23 C22 118.0(12)
C24' C23' C22' 118.2(11)
C25 C24 C23 123.0(12)
C23' C24' C25' 123.2(12)
C24' C25' C26' 119.5(12)
C24 C25 C26 119.5(12)
C25' C26' C21' 117.4(11)
C21 C26 C25 119.6(11)
C36' C31' C32' 118.9(11)
C36' C31' P1' 122.9(9)
C32' C31' P1' 118.1(9)
C36 C31 C32 117.4(12)
C36 C31 P1 122.5(9)
C32 C31 P1 119.9(9)
C33' C32' C31' 119.0(11)
C33 C32 C31 119.3(12)
C34 C33 C32 120.2(13)
C34' C33' C32' 120.9(12)
C33 C34 C35 123.9(14)
C33' C34' C35' 120.2(13)
C36' C35' C34' 118.8(12)
C34 C35 C36 117.1(12)
C35' C36' C31' 122.1(11)
C35 C36 C31 122.0(12)
C46 C41 C42 121.6(12)
C46 C41 P2 118.5(10)
C42 C41 P2 119.7(9)
C42' C41' C46' 118.9(11)
C42' C41' P2' 123.6(10)
C46' C41' P2' 117.2(9)
C41' C42' C43' 121.9(12)
C43 C42 C41 117.5(12)
C42 C43 C44 121.2(12)
C44' C43' C42' 118.4(11)
C45 C44 C43 120.8(12)
C43' C44' C45' 121.3(11)
C44 C45 C46 120.1(12)
C44' C45' C46' 120.1(12)
C41 C46 C45 118.6(12)
C45' C46' C41' 119.3(11)
C52 C51 C56 123.1(12)
C52 C51 P2 121.7(10)
C56 C51 P2 115.2(9)
C56' C51' C52' 118.3(12)
C56' C51' P2' 123.2(10)
C52' C51' P2' 118.5(9)
C53' C52' C51' 121.2(12)
C51 C52 C53 119.7(12)
C54 C53 C52 117.0(12)
C52' C53' C54' 117.6(12)
C55 C54 C53 123.2(12)
C55' C54' C53' 121.5(13)
C54 C55 C56 120.9(12)
C56' C55' C54' 119.8(12)
C55' C56' C51' 121.7(12)
C51 C56 C55 116.0(11)
Cl2 C99 Cl1 115.2(7)

loop_
_geom_bond_atom_site_label_1
_geom_bond_atom_site_label_2
_geom_bond_distance
Au1 Br5 2.4141(14)
Au1 Br4 2.4182(15)
Au1 Br3 2.4233(14)
Au1 Br6 2.4248(15)
Au2 Br7 2.4038(14)
Au2 Br10 2.4160(16)
Au2 Br9 2.4175(15)
Au2 Br8 2.4263(16)
Br1 S1 3.108(3)
Br2 S2 3.137(4)
P1' C31' 1.768(12)
P1' C21' 1.779(11)
P1' C11' 1.814(11)
P1' S2 2.112(4)
P1 C31 1.784(12)
P1 C11 1.814(11)
P1 C21 1.817(11)
P1 S1 2.121(4)
P2' C51' 1.764(12)
P2' C12' 1.770(11)
P2' C41' 1.789(11)
P2' S2 2.124(4)
P2 C12 1.792(11)
P2 C51 1.808(11)
P2 C41 1.811(12)
P2 S1 2.114(4)
C11' C12' 1.352(14)
C11' C16' 1.400(13)
C11 C12 1.350(14)
C11 C16 1.376(13)
C12' C13' 1.425(13)
C12 C13 1.420(13)
C13 C14 1.397(13)
C13' C14' 1.355(13)
C14 C15 1.382(14)
C14' C15' 1.396(14)
C15 C16 1.390(13)
C15' C16' 1.401(13)
C21 C26 1.377(14)
C21 C22 1.393(14)
C21' C22' 1.357(14)
C21' C26' 1.400(14)
C22' C23' 1.411(13)
C22 C23 1.397(14)
C23 C24 1.392(15)
C23' C24' 1.351(14)
C24 C25 1.340(13)
C24' C25' 1.362(14)
C25' C26' 1.399(14)
C25 C26 1.381(13)
C31' C36' 1.373(13)
C31' C32' 1.388(13)
C31 C36 1.404(14)
C31 C32 1.407(14)
C32' C33' 1.384(15)
C32 C33 1.380(14)
C33 C34 1.334(14)
C33' C34' 1.348(14)
C34 C35 1.351(14)
C34' C35' 1.395(13)
C35' C36' 1.347(15)
C35 C36 1.381(14)
C41 C46 1.366(14)
C41 C42 1.414(14)
C41' C42' 1.356(13)
C41' C46' 1.395(14)
C42' C43' 1.386(13)
C42 C43 1.364(14)
C43 C44 1.377(14)
C43' C44' 1.357(14)
C44 C45 1.357(14)
C44' C45' 1.363(13)
C45 C46 1.397(14)
C45' C46' 1.383(13)
C51 C52 1.364(14)
C51 C56 1.384(15)
C51' C56' 1.394(14)
C51' C52' 1.398(14)
C52' C53' 1.393(15)
C52 C53 1.390(13)
C53 C54 1.383(14)
C53' C54' 1.410(14)
C54 C55 1.335(14)
C54' C55' 1.369(14)
C55 C56 1.403(13)
C55' C56' 1.360(14)
C99 Cl2 1.630(11)
C99 Cl1 1.796(11)

loop_
_geom_torsion_atom_site_label_1
_geom_torsion_atom_site_label_2
_geom_torsion_atom_site_label_3
_geom_torsion_atom_site_label_4
_geom_torsion
C12 P2 S1 P1 -6.8(4)
C51 P2 S1 P1 -122.4(5)
C41 P2 S1 P1 106.0(4)
C12 P2 S1 Br1 173.9(4)
C51 P2 S1 Br1 58.3(5)
C41 P2 S1 Br1 -73.3(4)
C31 P1 S1 P2 122.6(4)
C11 P1 S1 P2 5.7(4)
C21 P1 S1 P2 -110.6(4)
C31 P1 S1 Br1 128.5(14)
C11 P1 S1 Br1 11.5(15)
C21 P1 S1 Br1 -104.7(14)
C31' P1' S2 P2' -117.3(4)
C21' P1' S2 P2' 111.7(5)
C11' P1' S2 P2' 0.0(4)
C31' P1' S2 Br2 -36.4(9)
C21' P1' S2 Br2 -167.5(8)
C11' P1' S2 Br2 80.9(9)
C51' P2' S2 P1' -120.0(5)
C12' P2' S2 P1' -3.2(4)
C41' P2' S2 P1' 111.8(4)
C51' P2' S2 Br2 72.3(4)
C12' P2' S2 Br2 -170.9(4)
C41' P2' S2 Br2 -55.8(4)
C31' P1' C11' C12' 122.3(10)
C21' P1' C11' C12' -115.0(10)
S2 P1' C11' C12' 4.7(10)
C31' P1' C11' C16' -61.4(11)
C21' P1' C11' C16' 61.3(10)
S2 P1' C11' C16' -179.1(8)
C31 P1 C11 C12 -121.6(10)
C21 P1 C11 C12 117.3(10)
S1 P1 C11 C12 -2.7(10)
C31 P1 C11 C16 61.3(10)
C21 P1 C11 C16 -59.8(11)
S1 P1 C11 C16 -179.7(9)
C16' C11' C12' C13' -2.1(18)
P1' C11' C12' C13' 173.9(8)
C16' C11' C12' P2' 175.4(9)
P1' C11' C12' P2' -8.5(14)
C51' P2' C12' C11' 126.2(10)
C41' P2' C12' C11' -111.2(10)
S2 P2' C12' C11' 7.6(11)
C51' P2' C12' C13' -56.3(10)
C41' P2' C12' C13' 66.4(10)
S2 P2' C12' C13' -174.9(8)
C16 C11 C12 C13 -3.3(19)
P1 C11 C12 C13 179.7(8)
C16 C11 C12 P2 174.0(9)
P1 C11 C12 P2 -3.0(14)
C51 P2 C12 C11 129.3(10)
C41 P2 C12 C11 -109.1(10)
S1 P2 C12 C11 7.0(11)
C51 P2 C12 C13 -53.4(10)
C41 P2 C12 C13 68.3(10)
S1 P2 C12 C13 -175.6(8)
C11 C12 C13 C14 1.2(17)
P2 C12 C13 C14 -176.2(8)
C11' C12' C13' C14' 0.6(17)
P2' C12' C13' C14' -177.0(9)
C12 C13 C14 C15 0.4(16)
C12' C13' C14' C15' 1.6(17)
C13 C14 C15 C16 -0.1(18)
C13' C14' C15' C16' -2.4(17)
C12' C11' C16' C15' 1.4(17)
P1' C11' C16' C15' -174.6(8)
C14' C15' C16' C11' 0.9(16)
C12 C11 C16 C15 3.5(18)
P1 C11 C16 C15 -179.5(8)
C14 C15 C16 C11 -1.8(17)
C31 P1 C21 C26 155.8(9)
C11 P1 C21 C26 -84.1(10)
S1 P1 C21 C26 28.4(10)
C31 P1 C21 C22 -28.0(11)
C11 P1 C21 C22 92.1(10)
S1 P1 C21 C22 -155.4(8)
C31' P1' C21' C22' 36.9(12)
C11' P1' C21' C22' -83.0(11)
S2 P1' C21' C22' 166.1(8)
C31' P1' C21' C26' -154.7(9)
C11' P1' C21' C26' 85.4(10)
S2 P1' C21' C26' -25.4(11)
C26' C21' C22' C23' -1.5(18)
P1' C21' C22' C23' 166.4(8)
C26 C21 C22 C23 -1.2(18)
P1 C21 C22 C23 -177.4(9)
C21 C22 C23 C24 1.8(18)
C21' C22' C23' C24' 3.3(16)
C22 C23 C24 C25 -1.9(18)
C22' C23' C24' C25' -3.7(18)
C23' C24' C25' C26' 2.1(19)
C23 C24 C25 C26 1.3(18)
C24' C25' C26' C21' -0.1(17)
C22' C21' C26' C25' -0.1(17)
P1' C21' C26' C25' -168.2(8)
C22 C21 C26 C25 0.6(18)
P1 C21 C26 C25 176.7(8)
C24 C25 C26 C21 -0.6(17)
C21' P1' C31' C36' 31.1(11)
C11' P1' C31' C36' 147.4(9)
S2 P1' C31' C36' -100.1(9)
C21' P1' C31' C32' -153.4(8)
C11' P1' C31' C32' -37.1(10)
S2 P1' C31' C32' 75.3(9)
C11 P1 C31 C36 -148.2(9)
C21 P1 C31 C36 -28.7(10)
S1 P1 C31 C36 99.4(9)
C11 P1 C31 C32 26.3(10)
C21 P1 C31 C32 145.7(8)
S1 P1 C31 C32 -86.2(9)
C36' C31' C32' C33' 1.5(16)
P1' C31' C32' C33' -174.2(9)
C36 C31 C32 C33 -3.6(15)
P1 C31 C32 C33 -178.3(8)
C31 C32 C33 C34 3.6(17)
C31' C32' C33' C34' -0.4(17)
C32 C33 C34 C35 -2.7(18)
C32' C33' C34' C35' -0.6(18)
C33' C34' C35' C36' 0.6(18)
C33 C34 C35 C36 1.9(17)
C34' C35' C36' C31' 0.6(18)
C32' C31' C36' C35' -1.6(17)
P1' C31' C36' C35' 173.9(9)
C34 C35 C36 C31 -1.9(16)
C32 C31 C36 C35 2.9(15)
P1 C31 C36 C35 177.5(8)
C12 P2 C41 C46 -69.1(10)
C51 P2 C41 C46 48.1(10)
S1 P2 C41 C46 -179.0(8)
C12 P2 C41 C42 105.6(9)
C51 P2 C41 C42 -137.2(9)
S1 P2 C41 C42 -4.3(10)
C51' P2' C41' C42' 18.5(11)
C12' P2' C41' C42' -102.5(10)
S2 P2' C41' C42' 146.5(9)
C51' P2' C41' C46' -168.0(8)
C12' P2' C41' C46' 71.0(10)
S2 P2' C41' C46' -40.0(10)
C46' C41' C42' C43' 2.0(17)
P2' C41' C42' C43' 175.4(8)
C46 C41 C42 C43 4.6(17)
P2 C41 C42 C43 -170.0(8)
C41 C42 C43 C44 -2.5(17)
C41' C42' C43' C44' -3.0(17)
C42 C43 C44 C45 0.6(17)
C42' C43' C44' C45' 1.9(17)
C43 C44 C45 C46 -0.6(17)
C43' C44' C45' C46' 0.3(17)
C42 C41 C46 C45 -4.6(17)
P2 C41 C46 C45 170.0(8)
C44 C45 C46 C41 2.6(17)
C44' C45' C46' C41' -1.3(17)
C42' C41' C46' C45' 0.1(17)
P2' C41' C46' C45' -173.6(8)
C12 P2 C51 C52 130.9(10)
C41 P2 C51 C52 13.9(12)
S1 P2 C51 C52 -116.3(9)
C12 P2 C51 C56 -47.2(10)
C41 P2 C51 C56 -164.2(8)
S1 P2 C51 C56 65.6(10)
C12' P2' C51' C56' 157.9(9)
C41' P2' C51' C56' 38.0(10)
S2 P2' C51' C56' -90.5(9)
C12' P2' C51' C52' -22.1(10)
C41' P2' C51' C52' -142.1(9)
S2 P2' C51' C52' 89.5(9)
C56' C51' C52' C53' -0.2(17)
P2' C51' C52' C53' 179.9(8)
C56 C51 C52 C53 3.9(18)
P2 C51 C52 C53 -174.1(8)
C51 C52 C53 C54 -4.2(17)
C51' C52' C53' C54' -1.4(16)
C52 C53 C54 C55 1.8(17)
C52' C53' C54' C55' 2.4(16)
C53 C54 C55 C56 1.2(18)
C53' C54' C55' C56' -1.8(17)
C54' C55' C56' C51' 0.2(17)
C52' C51' C56' C55' 0.8(16)
P2' C51' C56' C55' -179.2(8)
C52 C51 C56 C55 -0.8(18)
P2 C51 C56 C55 177.3(7)
C54 C55 C56 C51 -1.8(17)
